data_2236231
loop_
_publ_author_name
'Islor, Arun M.'
'Yaradoni, Rajiv'
'Garudachari, B.'
'Gerber, Thomas'
'Hosten, Eric'
'Betz, Richard'

_publ_section_title
;
 3-(4-Chlorophenyl)-5-phenyl-4,5-dihydro-1,3-oxazole
;
_journal_coeditor_code GK2526
_journal_issue 11
_journal_name_full 'Acta Crystallographica Section E'
_journal_page_first o3215
_journal_paper_doi 10.1107/S1600536812043711
_journal_volume 68
_journal_year 2012
_chemical_formula_iupac 'C15 H12 Cl N O'
_chemical_formula_moiety 'C15 H12 Cl N O'
_chemical_formula_sum 'C15 H12 Cl N O'
_chemical_formula_weight 257.71
_chemical_melting_point_gt 406
_chemical_melting_point_lt 408
_chemical_name_systematic
;
3-(4-Chlorophenyl)-5-phenyl-4,5-dihydro-1,3-oxazole
;
_space_group_IT_number 15
_symmetry_cell_setting monoclinic
_symmetry_space_group_name_Hall '-C 2yc'
_symmetry_space_group_name_H-M 'C 1 2/c 1'
_atom_sites_solution_hydrogens geom
_atom_sites_solution_primary direct
_atom_sites_solution_secondary difmap
_audit_creation_method SHELXL-97
_cell_angle_alpha 90.00
_cell_angle_beta 103.088(5)
_cell_angle_gamma 90.00
_cell_formula_units_Z 8
_cell_length_a 29.797(5)
_cell_length_b 10.717(5)
_cell_length_c 8.086(5)
_cell_measurement_reflns_used 7100
_cell_measurement_temperature 200(2)
_cell_measurement_theta_max 28.30
_cell_measurement_theta_min 2.81
_cell_volume 2515(2)
_computing_cell_refinement 'SAINT (Bruker, 2010)'
_computing_data_collection 'APEX2 (Bruker, 2010)'
_computing_data_reduction 'SAINT (Bruker, 2010)'
_computing_molecular_graphics 'ORTEP-3 (Farrugia, 1997) and Mercury (Macrae <i>et al.</i>, 2008)'
_computing_publication_material 'SHELXL97 (Sheldrick, 2008) and PLATON (Spek, 2009)'
_computing_structure_refinement 'SHELXL97 (Sheldrick, 2008)'
_computing_structure_solution 'SHELXS97 (Sheldrick, 2008)'
_diffrn_ambient_temperature 200(2)
_diffrn_measured_fraction_theta_full 0.998
_diffrn_measured_fraction_theta_max 0.998
_diffrn_measurement_device_type 'Bruker APEXII CCD'
_diffrn_measurement_method '\f and \w scans'
_diffrn_radiation_monochromator graphite
_diffrn_radiation_source 'fine-focus sealed tube'
_diffrn_radiation_type MoK\a
_diffrn_radiation_wavelength 0.71069
_diffrn_reflns_av_R_equivalents 0.0139
_diffrn_reflns_av_sigmaI/netI 0.0131
_diffrn_reflns_limit_h_max 39
_diffrn_reflns_limit_h_min -39
_diffrn_reflns_limit_k_max 13
_diffrn_reflns_limit_k_min -14
_diffrn_reflns_limit_l_max 9
_diffrn_reflns_limit_l_min -10
_diffrn_reflns_number 11843
_diffrn_reflns_theta_full 28.30
_diffrn_reflns_theta_max 28.30
_diffrn_reflns_theta_min 2.81
_exptl_absorpt_coefficient_mu 0.289
_exptl_absorpt_correction_T_max 0.943
_exptl_absorpt_correction_T_min 0.850
_exptl_absorpt_correction_type multi-scan
_exptl_absorpt_process_details
;
(SADABS; Bruker, 2008)
;
_exptl_crystal_colour colourless
_exptl_crystal_density_diffrn 1.361
_exptl_crystal_density_method 'not measured'
_exptl_crystal_description block
_exptl_crystal_F_000 1072
_exptl_crystal_size_max 0.58
_exptl_crystal_size_mid 0.42
_exptl_crystal_size_min 0.21
_refine_diff_density_max 0.313
_refine_diff_density_min -0.231
_refine_ls_extinction_method none
_refine_ls_goodness_of_fit_ref 1.027
_refine_ls_hydrogen_treatment constr
_refine_ls_matrix_type full
_refine_ls_number_parameters 163
_refine_ls_number_reflns 3132
_refine_ls_number_restraints 0
_refine_ls_restrained_S_all 1.027
_refine_ls_R_factor_all 0.0455
_refine_ls_R_factor_gt 0.0370
_refine_ls_shift/su_max 0.000
_refine_ls_shift/su_mean 0.000
_refine_ls_structure_factor_coef Fsqd
_refine_ls_weighting_details 'calc w=1/[\s^2^(Fo^2^)+(0.0463P)^2^+1.7436P] where P=(Fo^2^+2Fc^2^)/3'
_refine_ls_weighting_scheme calc
_refine_ls_wR_factor_gt 0.0951
_refine_ls_wR_factor_ref 0.1029
_reflns_number_gt 2637
_reflns_number_total 3132
_reflns_threshold_expression I>2sigma(I)
_cod_data_source_file gk2526.cif
_cod_data_source_block I
_cod_original_sg_symbol_H-M 'C 2/c'
_cod_database_code 2236231
_cod_database_fobs_code 2236231

loop_
_symmetry_equiv_pos_as_xyz
'x, y, z'
'-x, y, -z+1/2'
'x+1/2, y+1/2, z'
'-x+1/2, y+1/2, -z+1/2'
'-x, -y, -z'
'x, -y, z-1/2'
'-x+1/2, -y+1/2, -z'
'x+1/2, -y+1/2, z-1/2'

loop_
_atom_site_type_symbol
_atom_site_label
_atom_site_fract_x
_atom_site_fract_y
_atom_site_fract_z
_atom_site_U_iso_or_equiv
_atom_site_adp_type
_atom_site_calc_flag
_atom_site_refinement_flags
_atom_site_occupancy
_atom_site_symmetry_multiplicity
Cl Cl1 0.047465(13) 0.13436(5) -0.07319(6) 0.06357(16) Uani d . 1 1
O O1 0.30314(3) 0.00728(10) 0.48581(13) 0.0473(3) Uani d . 1 1
N N1 0.25598(4) -0.00421(12) 0.40628(16) 0.0450(3) Uani d . 1 1
C C1 0.24324(4) 0.09115(11) 0.31161(15) 0.0300(2) Uani d . 1 1
C C2 0.28171(4) 0.18052(11) 0.30834(17) 0.0349(3) Uani d . 1 1
H H2A 0.2724 0.2680 0.3214 0.042 Uiso calc R 1 1
H H2B 0.2931 0.1724 0.2029 0.042 Uiso calc R 1 1
C C3 0.31733(5) 0.13540(12) 0.46363(16) 0.0373(3) Uani d . 1 1
H H3 0.3141 0.1857 0.5645 0.045 Uiso calc R 1 1
C C11 0.19537(4) 0.10199(11) 0.21455(15) 0.0295(2) Uani d . 1 1
C C12 0.18093(4) 0.20517(12) 0.11130(16) 0.0346(3) Uani d . 1 1
H H12 0.2025 0.2686 0.1017 0.042 Uiso calc R 1 1
C C13 0.13540(5) 0.21625(13) 0.02230(17) 0.0405(3) Uani d . 1 1
H H13 0.1256 0.2869 -0.0475 0.049 Uiso calc R 1 1
C C14 0.10459(4) 0.12302(13) 0.03681(17) 0.0389(3) Uani d . 1 1
C C15 0.11790(4) 0.01975(13) 0.13904(17) 0.0388(3) Uani d . 1 1
H H15 0.0962 -0.0432 0.1484 0.047 Uiso calc R 1 1
C C16 0.16323(4) 0.00951(12) 0.22721(17) 0.0354(3) Uani d . 1 1
H H16 0.1727 -0.0612 0.2973 0.043 Uiso calc R 1 1
C C21 0.36712(4) 0.13532(11) 0.45344(15) 0.0321(3) Uani d . 1 1
C C22 0.39722(5) 0.22193(12) 0.54584(18) 0.0409(3) Uani d . 1 1
H H22 0.3864 0.2811 0.6151 0.049 Uiso calc R 1 1
C C23 0.44339(5) 0.22225(14) 0.5373(2) 0.0504(4) Uani d . 1 1
H H23 0.4639 0.2825 0.5993 0.060 Uiso calc R 1 1
C C24 0.45938(5) 0.13514(15) 0.4389(2) 0.0491(4) Uani d . 1 1
H H24 0.4909 0.1347 0.4339 0.059 Uiso calc R 1 1
C C25 0.42940(5) 0.04860(15) 0.3476(2) 0.0480(3) Uani d . 1 1
H H25 0.4404 -0.0113 0.2797 0.058 Uiso calc R 1 1
C C26 0.38362(5) 0.04870(13) 0.35468(17) 0.0399(3) Uani d . 1 1
H H26 0.3632 -0.0111 0.2913 0.048 Uiso calc R 1 1

loop_
_atom_site_aniso_label
_atom_site_aniso_U_11
_atom_site_aniso_U_22
_atom_site_aniso_U_33
_atom_site_aniso_U_12
_atom_site_aniso_U_13
_atom_site_aniso_U_23
Cl1 0.03330(19) 0.0913(3) 0.0612(3) 0.01429(18) 0.00056(16) 0.0042(2)
O1 0.0324(5) 0.0532(6) 0.0521(6) -0.0033(4) 0.0008(4) 0.0226(5)
N1 0.0310(6) 0.0492(7) 0.0523(7) -0.0030(5) 0.0042(5) 0.0185(6)
C1 0.0321(6) 0.0295(5) 0.0294(5) 0.0008(4) 0.0095(4) 0.0000(4)
C2 0.0312(6) 0.0296(6) 0.0435(7) 0.0008(5) 0.0074(5) 0.0034(5)
C3 0.0353(6) 0.0426(7) 0.0338(6) -0.0007(5) 0.0076(5) -0.0058(5)
C11 0.0320(5) 0.0282(5) 0.0294(5) 0.0029(4) 0.0093(4) -0.0022(4)
C12 0.0383(6) 0.0325(6) 0.0343(6) 0.0027(5) 0.0108(5) 0.0022(5)
C13 0.0434(7) 0.0421(7) 0.0359(6) 0.0129(6) 0.0088(5) 0.0065(5)
C14 0.0304(6) 0.0504(7) 0.0355(6) 0.0099(5) 0.0066(5) -0.0044(6)
C15 0.0326(6) 0.0397(7) 0.0449(7) -0.0007(5) 0.0106(5) -0.0045(5)
C16 0.0347(6) 0.0306(6) 0.0413(6) 0.0023(5) 0.0092(5) 0.0028(5)
C21 0.0326(6) 0.0332(6) 0.0290(5) -0.0006(4) 0.0036(4) 0.0011(5)
C22 0.0439(7) 0.0338(6) 0.0428(7) -0.0031(5) 0.0054(5) -0.0050(5)
C23 0.0421(8) 0.0454(8) 0.0583(9) -0.0138(6) 0.0002(6) 0.0011(7)
C24 0.0320(7) 0.0534(9) 0.0615(9) 0.0014(6) 0.0099(6) 0.0110(7)
C25 0.0443(8) 0.0490(8) 0.0529(8) 0.0073(6) 0.0160(6) -0.0014(7)
C26 0.0385(7) 0.0413(7) 0.0390(7) -0.0019(5) 0.0069(5) -0.0068(6)

loop_
_atom_type_symbol
_atom_type_description
_atom_type_scat_dispersion_real
_atom_type_scat_dispersion_imag
_atom_type_scat_source
C C 0.0033 0.0016 'International Tables Vol C Tables 4.2.6.8 and 6.1.1.4'
H H 0.0000 0.0000 'International Tables Vol C Tables 4.2.6.8 and 6.1.1.4'
Cl Cl 0.1484 0.1585 'International Tables Vol C Tables 4.2.6.8 and 6.1.1.4'
N N 0.0061 0.0033 'International Tables Vol C Tables 4.2.6.8 and 6.1.1.4'
O O 0.0106 0.0060 'International Tables Vol C Tables 4.2.6.8 and 6.1.1.4'

loop_
_geom_angle_atom_site_label_1
_geom_angle_atom_site_label_2
_geom_angle_atom_site_label_3
_geom_angle
N1 O1 C3 108.20(9)
C1 N1 O1 109.39(10)
N1 C1 C11 120.17(11)
N1 C1 C2 113.33(11)
C11 C1 C2 126.46(10)
C1 C2 C3 100.08(10)
C1 C2 H2A 111.8
C3 C2 H2A 111.8
C1 C2 H2B 111.8
C3 C2 H2B 111.8
H2A C2 H2B 109.5
O1 C3 C21 108.85(10)
O1 C3 C2 103.42(10)
C21 C3 C2 117.74(11)
O1 C3 H3 108.8
C21 C3 H3 108.8
C2 C3 H3 108.8
C12 C11 C16 118.86(11)
C12 C11 C1 120.90(11)
C16 C11 C1 120.22(11)
C13 C12 C11 120.73(12)
C13 C12 H12 119.6
C11 C12 H12 119.6
C14 C13 C12 118.98(12)
C14 C13 H13 120.5
C12 C13 H13 120.5
C13 C14 C15 121.58(12)
C13 C14 Cl1 119.96(11)
C15 C14 Cl1 118.45(11)
C16 C15 C14 119.06(12)
C16 C15 H15 120.5
C14 C15 H15 120.5
C15 C16 C11 120.79(12)
C15 C16 H16 119.6
C11 C16 H16 119.6
C26 C21 C22 119.26(12)
C26 C21 C3 121.01(11)
C22 C21 C3 119.73(12)
C21 C22 C23 120.04(13)
C21 C22 H22 120.0
C23 C22 H22 120.0
C24 C23 C22 120.07(13)
C24 C23 H23 120.0
C22 C23 H23 120.0
C23 C24 C25 119.78(14)
C23 C24 H24 120.1
C25 C24 H24 120.1
C26 C25 C24 120.30(14)
C26 C25 H25 119.8
C24 C25 H25 119.8
C25 C26 C21 120.55(13)
C25 C26 H26 119.7
C21 C26 H26 119.7

loop_
_geom_bond_atom_site_label_1
_geom_bond_atom_site_label_2
_geom_bond_distance
Cl1 C14 1.7372(14)
O1 N1 1.4121(14)
O1 C3 1.4597(18)
N1 C1 1.2818(17)
C1 C11 1.4688(16)
C1 C2 1.4985(17)
C2 C3 1.5277(19)
C2 H2A 0.9900
C2 H2B 0.9900
C3 C21 1.5043(18)
C3 H3 1.0000
C11 C12 1.3936(17)
C11 C16 1.3979(18)
C12 C13 1.3893(18)
C12 H12 0.9500
C13 C14 1.380(2)
C13 H13 0.9500
C14 C15 1.385(2)
C15 C16 1.3816(18)
C15 H15 0.9500
C16 H16 0.9500
C21 C26 1.3853(19)
C21 C22 1.3859(18)
C22 C23 1.393(2)
C22 H22 0.9500
C23 C24 1.380(2)
C23 H23 0.9500
C24 C25 1.380(2)
C24 H24 0.9500
C25 C26 1.378(2)
C25 H25 0.9500
C26 H26 0.9500

loop_
_geom_hbond_atom_site_label_D
_geom_hbond_atom_site_label_H
_geom_hbond_atom_site_label_A
_geom_hbond_site_symmetry_A
_geom_hbond_distance_DH
_geom_hbond_distance_HA
_geom_hbond_distance_DA
_geom_hbond_angle_DHA
C12 H12 N1 4 0.95 2.74 3.657(2) 163
C12 H12 O1 4 0.95 2.65 3.390(2) 135
C2 H2B O1 6 0.99 2.67 3.466(2) 138
C26 H26 O1 6 0.95 2.70 3.431(2) 134
C22 H22 Cg 7_556 0.95 2.81 3.721(3) 162

loop_
_geom_torsion_atom_site_label_1
_geom_torsion_atom_site_label_2
_geom_torsion_atom_site_label_3
_geom_torsion_atom_site_label_4
_geom_torsion
C3 O1 N1 C1 13.27(15)
O1 N1 C1 C11 -179.87(10)
O1 N1 C1 C2 2.47(16)
N1 C1 C2 C3 -15.95(14)
C11 C1 C2 C3 166.57(11)
N1 O1 C3 C21 -148.44(11)
N1 O1 C3 C2 -22.50(13)
C1 C2 C3 O1 21.97(12)
C1 C2 C3 C21 142.02(11)
N1 C1 C11 C12 179.87(12)
C2 C1 C11 C12 -2.81(18)
N1 C1 C11 C16 1.15(18)
C2 C1 C11 C16 178.47(12)
C16 C11 C12 C13 0.01(18)
C1 C11 C12 C13 -178.73(11)
C11 C12 C13 C14 -0.36(19)
C12 C13 C14 C15 0.7(2)
C12 C13 C14 Cl1 -179.94(10)
C13 C14 C15 C16 -0.6(2)
Cl1 C14 C15 C16 179.98(10)
C14 C15 C16 C11 0.26(19)
C12 C11 C16 C15 0.04(18)
C1 C11 C16 C15 178.79(11)
O1 C3 C21 C26 44.82(16)
C2 C3 C21 C26 -72.34(16)
O1 C3 C21 C22 -134.27(12)
C2 C3 C21 C22 108.56(14)
C26 C21 C22 C23 0.8(2)
C3 C21 C22 C23 179.87(12)
C21 C22 C23 C24 -1.0(2)
C22 C23 C24 C25 0.7(2)
C23 C24 C25 C26 -0.1(2)
C24 C25 C26 C21 -0.1(2)
C22 C21 C26 C25 -0.2(2)
C3 C21 C26 C25 -179.31(13)

loop_
_cod_related_entry_id
_cod_related_entry_database
_cod_related_entry_code
1 ChemSpider 10496235
